data_2023031
loop_
_publ_author_name
'Bereziuk, Olha'
'Gubina, Kateryna'
'Trush, Viktor'
'Ovchynnikov, Vladimir'

_publ_section_title
;
 Crystal structure of the sodium salt of mesotrione: a triketone
 herbicide.
;
_journal_coeditor_code OI2003
_journal_issue 'Pt 3'
_journal_name_full 'Acta crystallographica. Section E, Crystallographic communications'
_journal_page_first 296
_journal_page_last 299
_journal_paper_doi 10.1107/S2056989024001439
_journal_volume 80
_journal_year 2024
_chemical_formula_iupac '[Na (C14 H12 N O7 S)], C2 H6 O'
_chemical_formula_moiety 'Na +, C14 H12 N O7 S -, C2 H6 O'
_chemical_formula_sum 'C18 H24 N Na O9 S'
_chemical_formula_weight 453.43
_chemical_name_systematic
'<i>catena</i>-Poly[[sodium-\m~3~-2-[(4-methanesulfonyl-2-nitrophenyl)carbonyl]-3-oxocyclohex-1-en-1-olato] ethanol monosolvate]'
_space_group_crystal_system triclinic
_space_group_IT_number 2
_space_group_name_Hall '-P 1'
_space_group_name_H-M_alt 'P -1'
_atom_sites_solution_hydrogens mixed
_audit_creation_method SHELXL-2019/3
_cell_angle_alpha 69.789(3)
_cell_angle_beta 71.074(3)
_cell_angle_gamma 66.439(3)
_cell_formula_units_Z 2
_cell_length_a 9.9014(5)
_cell_length_b 10.7214(6)
_cell_length_c 11.9401(6)
_cell_measurement_reflns_used 4340
_cell_measurement_temperature 173(2)
_cell_measurement_theta_max 26.383
_cell_measurement_theta_min 1.862
_cell_volume 1064.45(10)
_computing_cell_refinement
;
SAINT (Bruker, 2012)
;
_computing_data_collection
;
APEX2 (Bruker, 2012)
;
_computing_data_reduction
;
SAINT (Bruker, 2012)
;
_computing_molecular_graphics
;
SHELXTL (Sheldrick,  2008)
;
_computing_publication_material
;
SHELXTL (Sheldrick,  2008)
;
_computing_structure_refinement
;
<i>SHELXL2019/2</i> (Sheldrick, 2015)
;
_computing_structure_solution
;
SHELXS (Sheldrick,  2008)
;
_diffrn_ambient_temperature 173(2)
_diffrn_measured_fraction_theta_full 1.000
_diffrn_measured_fraction_theta_max 0.998
_diffrn_measurement_device_type 'Bruker APEXII CCD'
_diffrn_measurement_method '\f and \w scans'
_diffrn_radiation_type MoK\a
_diffrn_radiation_wavelength 0.71073
_diffrn_reflns_av_R_equivalents 0.0386
_diffrn_reflns_av_unetI/netI 0.0460
_diffrn_reflns_limit_h_max 12
_diffrn_reflns_limit_h_min -12
_diffrn_reflns_limit_k_max 10
_diffrn_reflns_limit_k_min -13
_diffrn_reflns_limit_l_max 14
_diffrn_reflns_limit_l_min -14
_diffrn_reflns_number 15328
_diffrn_reflns_theta_full 25.242
_diffrn_reflns_theta_max 26.383
_diffrn_reflns_theta_min 1.862
_diffrn_source 'sealed tube'
_exptl_absorpt_coefficient_mu 0.222
_exptl_absorpt_correction_T_max 0.7454
_exptl_absorpt_correction_T_min 0.6787
_exptl_absorpt_correction_type multi-scan
_exptl_absorpt_process_details
;
(SADABS; Krause <i>et al.</i>,  2015)
;
_exptl_crystal_colour yellow
_exptl_crystal_density_diffrn 1.415
_exptl_crystal_description prizm
_exptl_crystal_F_000 476
_exptl_crystal_size_max 0.360
_exptl_crystal_size_mid 0.230
_exptl_crystal_size_min 0.180
_refine_diff_density_max 0.474
_refine_diff_density_min -0.407
_refine_ls_extinction_method none
_refine_ls_goodness_of_fit_ref 1.046
_refine_ls_hydrogen_treatment mixed
_refine_ls_matrix_type full
_refine_ls_number_parameters 308
_refine_ls_number_reflns 4340
_refine_ls_number_restraints 22
_refine_ls_restrained_S_all 1.048
_refine_ls_R_factor_all 0.0710
_refine_ls_R_factor_gt 0.0496
_refine_ls_shift/su_max 0.000
_refine_ls_shift/su_mean 0.000
_refine_ls_structure_factor_coef Fsqd
_refine_ls_weighting_details 'w=1/[\s^2^(Fo^2^)+(0.0686P)^2^+0.3718P] where P=(Fo^2^+2Fc^2^)/3'
_refine_ls_weighting_scheme calc
_refine_ls_wR_factor_gt 0.1207
_refine_ls_wR_factor_ref 0.1333
_reflns_number_gt 3259
_reflns_number_total 4340
_reflns_threshold_expression 'I > 2\s(I)'
_cod_data_source_file oi2003sup1.cif
_cod_data_source_block I
_cod_depositor_comments 'Adding full bibliography for 2023031.cif.'
_cod_database_code 2023031
_cod_database_fobs_code 2023031
_shelx_space_group_comment
;
The symmetry employed for this shelxl refinement is uniquely defined
by the following loop, which should always be used as a source of
symmetry information in preference to the above space-group names.
They are only intended as comments.
;
_shelx_estimated_absorpt_t_min 0.924
_shelx_estimated_absorpt_t_max 0.961

loop_
_space_group_symop_operation_xyz
'x, y, z'
'-x, -y, -z'

loop_
_atom_site_type_symbol
_atom_site_label
_atom_site_fract_x
_atom_site_fract_y
_atom_site_fract_z
_atom_site_U_iso_or_equiv
_atom_site_adp_type
_atom_site_calc_flag
_atom_site_occupancy
_atom_site_disorder_assembly
_atom_site_disorder_group
Na Na1 0.46287(10) 0.49578(10) 0.15007(8) 0.0271(2) Uani d 1 . .
S S1 -0.20329(6) 0.18062(6) 0.76443(5) 0.02386(17) Uani d 1 . .
O O1 -0.34311(18) 0.29415(18) 0.78282(15) 0.0337(4) Uani d 1 . .
O O2 -0.2105(2) 0.04798(18) 0.76771(16) 0.0361(5) Uani d 1 . .
O O3 -0.2679(2) 0.6168(2) 0.3932(2) 0.0674(8) Uani d 1 . .
O O4 -0.0518(2) 0.60798(18) 0.27209(15) 0.0346(4) Uani d 1 . .
O O5 0.37328(18) 0.43201(18) 0.02826(14) 0.0295(4) Uani d 1 . .
O O6 0.27562(18) 0.4081(2) 0.27717(15) 0.0317(4) Uani d 1 . .
O O7 -0.07874(17) 0.3379(2) 0.23648(15) 0.0315(4) Uani d 1 . .
O O8 0.6424(2) 0.3351(2) 0.26488(16) 0.0312(4) Uani d 1 . .
H H8 0.723(4) 0.338(3) 0.249(3) 0.046(10) Uiso d 1 . .
N N1 -0.1331(2) 0.5579(2) 0.36258(18) 0.0288(5) Uani d 1 . .
C C1 -0.0937(2) 0.2401(2) 0.6198(2) 0.0201(5) Uani d 1 . .
C C2 -0.1495(2) 0.3751(2) 0.5520(2) 0.0204(5) Uani d 1 . .
H H2 -0.243164 0.437557 0.583606 0.025 Uiso calc 1 . .
C C3 -0.0661(2) 0.4176(2) 0.4367(2) 0.0198(5) Uani d 1 . .
C C4 0.0718(2) 0.3301(2) 0.38681(19) 0.0212(5) Uani d 1 . .
C C5 0.1247(3) 0.1941(3) 0.4576(2) 0.0331(6) Uani d 1 . .
H H5 0.218752 0.131642 0.426409 0.040 Uiso calc 1 . .
C C6 0.0421(3) 0.1481(3) 0.5734(2) 0.0310(6) Uani d 1 . .
H H6 0.078492 0.054489 0.620104 0.037 Uiso calc 1 . .
C C7 -0.1024(3) 0.1529(3) 0.8723(2) 0.0360(6) Uani d 1 . .
H H7A -0.155609 0.115410 0.954261 0.054 Uiso calc 1 . .
H H7B -0.093852 0.242129 0.868964 0.054 Uiso calc 1 . .
H H7C -0.001251 0.085614 0.853847 0.054 Uiso calc 1 . .
C C8 0.1760(2) 0.3745(2) 0.2656(2) 0.0228(5) Uani d 1 . .
C C9 0.1652(2) 0.3566(2) 0.1551(2) 0.0214(5) Uani d 1 . .
C C10 0.0378(3) 0.3228(2) 0.1541(2) 0.0226(5) Uani d 1 . .
C C11 0.0423(3) 0.2744(3) 0.0483(2) 0.0257(5) Uani d 1 . .
H H11A -0.016765 0.354371 -0.007590 0.031 Uiso calc 1 . .
H H11B -0.006094 0.200559 0.079509 0.031 Uiso calc 1 . .
C C12 0.2020(3) 0.2168(3) -0.0229(2) 0.0276(5) Uani d 1 . .
H H12A 0.198851 0.194847 -0.095847 0.033 Uiso calc 1 . .
H H12B 0.258493 0.129274 0.028904 0.033 Uiso calc 1 . .
C C13 0.2798(3) 0.3266(3) -0.0617(2) 0.0277(5) Uani d 1 . .
H H13A 0.385898 0.286890 -0.103136 0.033 Uiso calc 1 . .
H H13B 0.229579 0.408757 -0.121612 0.033 Uiso calc 1 . .
C C14 0.2778(2) 0.3753(2) 0.0438(2) 0.0222(5) Uani d 1 . .
C C15 0.5810(3) 0.3345(3) 0.3924(2) 0.0428(7) Uani d 1 . .
H H15A 0.471176 0.351126 0.410164 0.051 Uiso calc 1 . .
H H15B 0.594531 0.413466 0.407564 0.051 Uiso calc 1 . .
C C16 0.6491(4) 0.2045(4) 0.4767(3) 0.0584(9) Uani d 1 . .
H H16A 0.601652 0.212192 0.560994 0.088 Uiso calc 1 . .
H H16B 0.633868 0.125845 0.464123 0.088 Uiso calc 1 . .
H H16C 0.757414 0.188282 0.461518 0.088 Uiso calc 1 . .
O O9A 0.7557(4) 0.0676(4) 0.2067(4) 0.0470(10) Uani d 0.815(5) A 1
C C17A 0.6460(4) -0.0028(4) 0.2653(3) 0.0462(11) Uani d 0.815(5) A 1
H H17B 0.603839 0.007405 0.350234 0.055 Uiso calc 0.815(5) A 1
H H17A 0.695169 -0.104216 0.268723 0.055 Uiso calc 0.815(5) A 1
C C18A 0.5179(5) 0.0571(5) 0.1970(5) 0.0668(14) Uani d 0.815(5) A 1
H H18C 0.444488 0.006821 0.239201 0.100 Uiso calc 0.815(5) A 1
H H18B 0.467983 0.157119 0.194744 0.100 Uiso calc 0.815(5) A 1
H H18A 0.559228 0.045602 0.113309 0.100 Uiso calc 0.815(5) A 1
O O9B 0.7192(18) 0.101(2) 0.174(2) 0.051(4) Uani d 0.185(5) A 2
C C17B 0.5847(18) 0.0752(18) 0.1820(15) 0.045(2) Uani d 0.185(5) A 2
H H17C 0.601398 0.030955 0.116176 0.054 Uiso calc 0.185(5) A 2
H H17D 0.501848 0.165750 0.169959 0.054 Uiso calc 0.185(5) A 2
C C18B 0.538(2) -0.021(2) 0.3067(16) 0.080(4) Uani d 0.185(5) A 2
H H18D 0.445848 -0.036455 0.309274 0.120 Uiso calc 0.185(5) A 2
H H18E 0.619223 -0.111630 0.318195 0.120 Uiso calc 0.185(5) A 2
H H18F 0.519738 0.023078 0.371944 0.120 Uiso calc 0.185(5) A 2
H H9 0.709(4) 0.153(4) 0.223(4) 0.078(13) Uiso d 1 . .

loop_
_atom_site_aniso_label
_atom_site_aniso_U_11
_atom_site_aniso_U_22
_atom_site_aniso_U_33
_atom_site_aniso_U_12
_atom_site_aniso_U_13
_atom_site_aniso_U_23
Na1 0.0234(5) 0.0371(6) 0.0197(5) -0.0147(4) -0.0002(4) -0.0042(4)
S1 0.0249(3) 0.0274(3) 0.0163(3) -0.0136(3) -0.0001(2) 0.0001(2)
O1 0.0266(9) 0.0376(11) 0.0238(9) -0.0107(8) 0.0063(7) -0.0027(8)
O2 0.0493(11) 0.0315(10) 0.0288(10) -0.0248(9) -0.0026(8) -0.0005(8)
O3 0.0473(14) 0.0426(13) 0.0484(14) 0.0102(10) 0.0132(11) 0.0123(10)
O4 0.0408(11) 0.0342(10) 0.0242(9) -0.0214(9) -0.0043(8) 0.0066(8)
O5 0.0272(9) 0.0438(11) 0.0191(9) -0.0216(8) 0.0012(7) -0.0036(8)
O6 0.0289(9) 0.0544(12) 0.0191(9) -0.0259(9) -0.0009(7) -0.0072(8)
O7 0.0196(9) 0.0551(12) 0.0245(9) -0.0200(8) 0.0034(7) -0.0137(8)
O8 0.0224(10) 0.0427(11) 0.0277(10) -0.0150(8) -0.0043(8) -0.0035(8)
N1 0.0326(12) 0.0253(11) 0.0214(11) -0.0096(10) -0.0015(9) -0.0015(9)
C1 0.0213(12) 0.0264(13) 0.0138(11) -0.0117(10) -0.0014(9) -0.0038(9)
C2 0.0181(11) 0.0241(13) 0.0179(11) -0.0072(10) -0.0001(9) -0.0070(10)
C3 0.0226(12) 0.0209(12) 0.0173(11) -0.0099(10) -0.0054(9) -0.0019(9)
C4 0.0199(12) 0.0302(13) 0.0138(11) -0.0119(10) -0.0029(9) -0.0020(10)
C5 0.0224(13) 0.0358(15) 0.0222(13) -0.0007(11) 0.0027(10) -0.0026(11)
C6 0.0276(13) 0.0248(13) 0.0237(13) -0.0031(11) -0.0025(10) 0.0044(11)
C7 0.0393(16) 0.0509(18) 0.0184(13) -0.0244(14) -0.0039(11) 0.0001(12)
C8 0.0180(11) 0.0279(13) 0.0176(12) -0.0083(10) -0.0021(9) -0.0006(10)
C9 0.0182(11) 0.0284(13) 0.0156(11) -0.0101(10) -0.0011(9) -0.0022(10)
C10 0.0213(12) 0.0235(12) 0.0195(12) -0.0078(10) -0.0054(10) 0.0004(10)
C11 0.0251(13) 0.0313(14) 0.0237(13) -0.0139(11) -0.0043(10) -0.0057(11)
C12 0.0297(13) 0.0288(14) 0.0231(13) -0.0094(11) -0.0042(10) -0.0064(11)
C13 0.0276(13) 0.0368(15) 0.0164(12) -0.0149(11) 0.0007(10) -0.0039(10)
C14 0.0188(11) 0.0264(13) 0.0165(11) -0.0069(10) -0.0048(9) 0.0009(10)
C15 0.0311(15) 0.060(2) 0.0326(16) -0.0143(14) -0.0024(12) -0.0106(14)
C16 0.067(2) 0.065(2) 0.046(2) -0.0285(19) -0.0158(17) -0.0064(17)
O9A 0.034(2) 0.042(2) 0.059(3) -0.0073(17) -0.0052(15) -0.0159(18)
C17A 0.056(3) 0.037(2) 0.044(2) -0.0167(18) -0.0024(18) -0.0139(17)
C18A 0.047(3) 0.063(3) 0.090(4) -0.023(2) -0.009(3) -0.017(3)
O9B 0.034(6) 0.048(6) 0.057(7) -0.005(5) 0.001(5) -0.017(5)
C17B 0.056(4) 0.037(4) 0.045(4) -0.013(3) -0.006(3) -0.020(3)
C18B 0.052(6) 0.075(6) 0.097(7) -0.015(6) -0.010(6) -0.015(6)

loop_
_atom_type_symbol
_atom_type_description
_atom_type_scat_dispersion_real
_atom_type_scat_dispersion_imag
_atom_type_scat_source
C C 0.0033 0.0016 'International Tables Vol C Tables 4.2.6.8 and 6.1.1.4'
H H 0.0000 0.0000 'International Tables Vol C Tables 4.2.6.8 and 6.1.1.4'
N N 0.0061 0.0033 'International Tables Vol C Tables 4.2.6.8 and 6.1.1.4'
O O 0.0106 0.0060 'International Tables Vol C Tables 4.2.6.8 and 6.1.1.4'
Na Na 0.0362 0.0249 'International Tables Vol C Tables 4.2.6.8 and 6.1.1.4'
S S 0.1246 0.1234 'International Tables Vol C Tables 4.2.6.8 and 6.1.1.4'

loop_
_geom_angle_atom_site_label_1
_geom_angle_atom_site_label_2
_geom_angle_atom_site_label_3
_geom_angle_site_symmetry_1
_geom_angle_site_symmetry_3
_geom_angle
_geom_angle_publ_flag
O6 Na1 O5 . . 73.86(6) ?
O6 Na1 O5 . 2_665 159.89(7) ?
O5 Na1 O5 . 2_665 86.04(6) ?
O6 Na1 O8 . . 93.06(7) ?
O5 Na1 O8 . . 122.94(7) ?
O5 Na1 O8 2_665 . 98.52(7) ?
O6 Na1 O1 . 2_566 90.74(7) ?
O5 Na1 O1 . 2_566 124.59(7) ?
O5 Na1 O1 2_665 2_566 100.41(7) ?
O8 Na1 O1 . 2_566 110.49(7) ?
O6 Na1 Na1 . 2_665 116.90(6) ?
O5 Na1 Na1 . 2_665 43.05(4) ?
O5 Na1 Na1 2_665 2_665 42.99(4) ?
O8 Na1 Na1 . 2_665 118.24(6) ?
O1 Na1 Na1 2_566 2_665 120.78(6) ?
O2 S1 O1 . . 118.31(11) ?
O2 S1 C7 . . 108.75(13) ?
O1 S1 C7 . . 108.40(12) ?
O2 S1 C1 . . 107.70(10) ?
O1 S1 C1 . . 107.16(11) ?
C7 S1 C1 . . 105.83(11) ?
S1 O1 Na1 . 2_566 144.85(11) ?
C14 O5 Na1 . . 136.71(15) ?
C14 O5 Na1 . 2_665 129.29(15) ?
Na1 O5 Na1 . 2_665 93.96(6) ?
C8 O6 Na1 . . 136.56(15) ?
C15 O8 Na1 . . 109.47(15) ?
C15 O8 H8 . . 108(2) ?
Na1 O8 H8 . . 122(2) ?
O3 N1 O4 . . 123.5(2) ?
O3 N1 C3 . . 118.18(19) ?
O4 N1 C3 . . 118.3(2) ?
C2 C1 C6 . . 120.9(2) ?
C2 C1 S1 . . 119.19(17) ?
C6 C1 S1 . . 119.77(18) ?
C1 C2 C3 . . 118.5(2) ?
C1 C2 H2 . . 120.8 ?
C3 C2 H2 . . 120.8 ?
C2 C3 C4 . . 122.8(2) ?
C2 C3 N1 . . 117.48(19) ?
C4 C3 N1 . . 119.59(19) ?
C3 C4 C5 . . 117.3(2) ?
C3 C4 C8 . . 125.3(2) ?
C5 C4 C8 . . 117.2(2) ?
C4 C5 C6 . . 121.1(2) ?
C4 C5 H5 . . 119.5 ?
C6 C5 H5 . . 119.5 ?
C1 C6 C5 . . 119.4(2) ?
C1 C6 H6 . . 120.3 ?
C5 C6 H6 . . 120.3 ?
S1 C7 H7A . . 109.5 ?
S1 C7 H7B . . 109.5 ?
H7A C7 H7B . . 109.5 ?
S1 C7 H7C . . 109.5 ?
H7A C7 H7C . . 109.5 ?
H7B C7 H7C . . 109.5 ?
O6 C8 C9 . . 126.1(2) ?
O6 C8 C4 . . 113.4(2) ?
C9 C8 C4 . . 119.87(19) ?
C8 C9 C14 . . 120.88(19) ?
C8 C9 C10 . . 119.83(19) ?
C14 C9 C10 . . 119.3(2) ?
O7 C10 C9 . . 121.8(2) ?
O7 C10 C11 . . 118.6(2) ?
C9 C10 C11 . . 119.58(19) ?
C10 C11 C12 . . 112.88(19) ?
C10 C11 H11A . . 109.0 ?
C12 C11 H11A . . 109.0 ?
C10 C11 H11B . . 109.0 ?
C12 C11 H11B . . 109.0 ?
H11A C11 H11B . . 107.8 ?
C13 C12 C11 . . 108.7(2) ?
C13 C12 H12A . . 109.9 ?
C11 C12 H12A . . 109.9 ?
C13 C12 H12B . . 109.9 ?
C11 C12 H12B . . 109.9 ?
H12A C12 H12B . . 108.3 ?
C14 C13 C12 . . 113.39(19) ?
C14 C13 H13A . . 108.9 ?
C12 C13 H13A . . 108.9 ?
C14 C13 H13B . . 108.9 ?
C12 C13 H13B . . 108.9 ?
H13A C13 H13B . . 107.7 ?
O5 C14 C9 . . 123.8(2) ?
O5 C14 C13 . . 117.54(19) ?
C9 C14 C13 . . 118.67(19) ?
O8 C15 C16 . . 114.3(3) ?
O8 C15 H15A . . 108.7 ?
C16 C15 H15A . . 108.7 ?
O8 C15 H15B . . 108.7 ?
C16 C15 H15B . . 108.7 ?
H15A C15 H15B . . 107.6 ?
C15 C16 H16A . . 109.5 ?
C15 C16 H16B . . 109.5 ?
H16A C16 H16B . . 109.5 ?
C15 C16 H16C . . 109.5 ?
H16A C16 H16C . . 109.5 ?
H16B C16 H16C . . 109.5 ?
C17A O9A H9 . . 104(2) ?
O9A C17A C18A . . 111.3(4) ?
O9A C17A H17B . . 109.4 ?
C18A C17A H17B . . 109.4 ?
O9A C17A H17A . . 109.4 ?
C18A C17A H17A . . 109.4 ?
H17B C17A H17A . . 108.0 ?
C17A C18A H18C . . 109.5 ?
C17A C18A H18B . . 109.5 ?
H18C C18A H18B . . 109.5 ?
C17A C18A H18A . . 109.5 ?
H18C C18A H18A . . 109.5 ?
H18B C18A H18A . . 109.5 ?
C17B O9B H9 . . 115(3) ?
O9B C17B C18B . . 111.6(17) ?
O9B C17B H17C . . 109.3 ?
C18B C17B H17C . . 109.3 ?
O9B C17B H17D . . 109.3 ?
C18B C17B H17D . . 109.3 ?
H17C C17B H17D . . 108.0 ?
C17B C18B H18D . . 109.5 ?
C17B C18B H18E . . 109.5 ?
H18D C18B H18E . . 109.5 ?
C17B C18B H18F . . 109.5 ?
H18D C18B H18F . . 109.5 ?
H18E C18B H18F . . 109.5 ?

loop_
_geom_bond_atom_site_label_1
_geom_bond_atom_site_label_2
_geom_bond_site_symmetry_2
_geom_bond_distance
_geom_bond_publ_flag
Na1 O6 . 2.2815(17) ?
Na1 O5 . 2.3191(18) ?
Na1 O5 2_665 2.3215(17) ?
Na1 O8 . 2.347(2) ?
Na1 O1 2_566 2.3699(19) ?
Na1 Na1 2_665 3.3928(18) ?
S1 O2 . 1.4386(18) ?
S1 O1 . 1.4445(18) ?
S1 C7 . 1.754(3) ?
S1 C1 . 1.773(2) ?
O3 N1 . 1.218(3) ?
O4 N1 . 1.218(2) ?
O5 C14 . 1.251(3) ?
O6 C8 . 1.237(3) ?
O7 C10 . 1.245(3) ?
O8 C15 . 1.443(3) ?
O8 H8 . 0.76(3) ?
N1 C3 . 1.466(3) ?
C1 C2 . 1.377(3) ?
C1 C6 . 1.386(3) ?
C2 C3 . 1.384(3) ?
C2 H2 . 0.9500 ?
C3 C4 . 1.390(3) ?
C4 C5 . 1.393(3) ?
C4 C8 . 1.528(3) ?
C5 C6 . 1.393(3) ?
C5 H5 . 0.9500 ?
C6 H6 . 0.9500 ?
C7 H7A . 0.9800 ?
C7 H7B . 0.9800 ?
C7 H7C . 0.9800 ?
C8 C9 . 1.440(3) ?
C9 C14 . 1.442(3) ?
C9 C10 . 1.449(3) ?
C10 C11 . 1.504(3) ?
C11 C12 . 1.521(3) ?
C11 H11A . 0.9900 ?
C11 H11B . 0.9900 ?
C12 C13 . 1.520(3) ?
C12 H12A . 0.9900 ?
C12 H12B . 0.9900 ?
C13 C14 . 1.514(3) ?
C13 H13A . 0.9900 ?
C13 H13B . 0.9900 ?
C15 C16 . 1.459(4) ?
C15 H15A . 0.9900 ?
C15 H15B . 0.9900 ?
C16 H16A . 0.9800 ?
C16 H16B . 0.9800 ?
C16 H16C . 0.9800 ?
O9A C17A . 1.4270(19) ?
O9A H9 . 0.90(4) ?
C17A C18A . 1.531(2) ?
C17A H17B . 0.9900 ?
C17A H17A . 0.9900 ?
C18A H18C . 0.9800 ?
C18A H18B . 0.9800 ?
C18A H18A . 0.9800 ?
O9B C17B . 1.429(2) ?
O9B H9 . 0.91(4) ?
C17B C18B . 1.539(2) ?
C17B H17C . 0.9900 ?
C17B H17D . 0.9900 ?
C18B H18D . 0.9800 ?
C18B H18E . 0.9800 ?
C18B H18F . 0.9800 ?

loop_
_geom_hbond_atom_site_label_D
_geom_hbond_atom_site_label_H
_geom_hbond_atom_site_label_A
_geom_hbond_site_symmetry_A
_geom_hbond_distance_DH
_geom_hbond_distance_HA
_geom_hbond_distance_DA
_geom_hbond_angle_DHA
_geom_hbond_publ_flag
O9A H9 O8 . 0.90(4) 1.98(4) 2.875(5) 170(4) yes
O9B H9 O8 . 0.91(4) 1.98(4) 2.81(2) 152(4) yes
O8 H8 O7 1_655 0.76(3) 1.92(3) 2.681(2) 171(3) yes
C2 H2 O6 2_566 0.95 2.59 3.229(3) 124.5 yes
C7 H7B O4 2_566 0.98 2.43 3.200(3) 135.1 yes
C7 H7C O9A 2_656 0.98 2.37 3.349(5) 175.6 yes
